data_7013924
loop_
_publ_author_name
'Hoefelmeyer, James D.'
'Sol\'e, St\'ephane'
'Gabba\"i, Fran\,cois P'

_publ_section_title
;
 Reactivity of the dimesityl-1,8-naphthalenediylborate anion: isolation
 of the borataalkene isomer and synthesis of 1,8-diborylnaphthalenes.
;
_journal_issue 8
_journal_name_full 'Dalton transactions (Cambridge, England : 2003)'
_journal_page_first 1254
_journal_page_last 1258
_journal_paper_doi 10.1039/b316505a
_journal_year 2004
_chemical_formula_sum 'C40 H36 B2'
_chemical_formula_weight 538.31
_chemical_name_systematic
;
?
;
_space_group_IT_number 14
_symmetry_cell_setting monoclinic
_symmetry_space_group_name_Hall '-P 2yn'
_symmetry_space_group_name_H-M 'P 1 21/n 1'
_atom_sites_solution_hydrogens geom
_atom_sites_solution_primary direct
_atom_sites_solution_secondary difmap
_audit_creation_method SHELXL-97
_cell_angle_alpha 90.00
_cell_angle_beta 101.358(2)
_cell_angle_gamma 90.00
_cell_formula_units_Z 4
_cell_length_a 15.8947(14)
_cell_length_b 10.8667(10)
_cell_length_c 17.9558(16)
_cell_measurement_temperature 110(2)
_cell_volume 3040.6(5)
_computing_structure_refinement 'SHELXL-97 (Sheldrick, 1997)'
_computing_structure_solution 'SHELXS-97 (Sheldrick, 1990)'
_diffrn_ambient_temperature 110(2)
_diffrn_measured_fraction_theta_full 0.999
_diffrn_measured_fraction_theta_max 0.999
_diffrn_radiation_monochromator graphite
_diffrn_radiation_source 'fine-focus sealed tube'
_diffrn_radiation_type MoK\a
_diffrn_radiation_wavelength 0.71073
_diffrn_reflns_av_R_equivalents 0.0656
_diffrn_reflns_av_sigmaI/netI 0.0499
_diffrn_reflns_limit_h_max 18
_diffrn_reflns_limit_h_min -18
_diffrn_reflns_limit_k_max 8
_diffrn_reflns_limit_k_min -12
_diffrn_reflns_limit_l_max 20
_diffrn_reflns_limit_l_min -20
_diffrn_reflns_number 14345
_diffrn_reflns_theta_full 24.00
_diffrn_reflns_theta_max 24.00
_diffrn_reflns_theta_min 1.57
_exptl_absorpt_coefficient_mu 0.065
_exptl_absorpt_correction_type none
_exptl_crystal_colour Yellow
_exptl_crystal_density_diffrn 1.176
_exptl_crystal_density_method 'not measured'
_exptl_crystal_description 'Multiply truncated prisms'
_exptl_crystal_F_000 1144
_exptl_crystal_size_max 0.18
_exptl_crystal_size_mid 0.17
_exptl_crystal_size_min 0.13
_refine_diff_density_max 0.282
_refine_diff_density_min -0.180
_refine_diff_density_rms 0.047
_refine_ls_extinction_coef 0.006(2)
_refine_ls_extinction_expression Fc^*^=kFc[1+0.001xFc^2^\l^3^/sin(2\q)]^-1/4^
_refine_ls_extinction_method SHELXL
_refine_ls_goodness_of_fit_ref 1.056
_refine_ls_hydrogen_treatment mixed
_refine_ls_matrix_type full
_refine_ls_number_parameters 380
_refine_ls_number_reflns 4766
_refine_ls_number_restraints 0
_refine_ls_restrained_S_all 1.056
_refine_ls_R_factor_all 0.0820
_refine_ls_R_factor_gt 0.0642
_refine_ls_shift/su_max 0.001
_refine_ls_shift/su_mean 0.000
_refine_ls_structure_factor_coef Fsqd
_refine_ls_weighting_details 'calc w=1/[\s^2^(Fo^2^)+(0.1434P)^2^+0.1177P] where P=(Fo^2^+2Fc^2^)/3'
_refine_ls_weighting_scheme calc
_refine_ls_wR_factor_gt 0.1843
_refine_ls_wR_factor_ref 0.2126
_reflns_number_gt 3410
_reflns_number_total 4766
_reflns_threshold_expression >2sigma(I)
_cod_data_source_file b316505a.txt
_cod_data_source_block 4
_cod_depositor_comments
;
The following automatic conversions were performed:
'_symmetry_cell_setting' value 'Monoclinic' changed to 'monoclinic'
according to '/home/saulius/struct/CIF-dictionaries/cif_core.dic'
dictionary named 'cif_core.dic' version 2.4.1 from 2010-06-29.

Automatic conversion script
Id: cif_fix_enum 1527 2010-12-29 10:47:43Z saulius 
;
_cod_original_sg_symbol_H-M P2(1)/n
_cod_database_code 7013924

loop_
_symmetry_equiv_pos_as_xyz
'x, y, z'
'-x+1/2, y+1/2, -z+1/2'
'-x, -y, -z'
'x-1/2, -y-1/2, z-1/2'

loop_
_atom_site_label
_atom_site_type_symbol
_atom_site_fract_x
_atom_site_fract_y
_atom_site_fract_z
_atom_site_U_iso_or_equiv
_atom_site_adp_type
_atom_site_occupancy
_atom_site_symmetry_multiplicity
_atom_site_calc_flag
_atom_site_refinement_flags
_atom_site_disorder_assembly
_atom_site_disorder_group
B1 B 0.82152(15) 0.2664(2) 0.00072(14) 0.0566(6) Uani 1 1 d . . .
B2 B 0.79004(16) 0.1234(2) 0.14941(13) 0.0638(7) Uani 1 1 d . . .
C1 C 0.91330(13) 0.2701(2) 0.05256(12) 0.0608(6) Uani 1 1 d . . .
C2 C 0.97443(14) 0.3275(2) 0.01938(14) 0.0756(7) Uani 1 1 d . . .
H2A H 0.9605 0.3460 -0.0322 0.091 Uiso 1 1 calc R . .
C3 C 1.05618(16) 0.3591(3) 0.05968(18) 0.0921(8) Uani 1 1 d . . .
H3A H 1.0942 0.4012 0.0356 0.110 Uiso 1 1 calc R . .
C4 C 1.07932(15) 0.3285(3) 0.13317(18) 0.0899(8) Uani 1 1 d . . .
H4A H 1.1340 0.3487 0.1594 0.108 Uiso 1 1 calc R . .
C5 C 1.04913(16) 0.2375(3) 0.24859(16) 0.0884(9) Uani 1 1 d . . .
H5A H 1.1057 0.2521 0.2725 0.106 Uiso 1 1 calc R . .
C6 C 0.99370(18) 0.1886(3) 0.28881(16) 0.0929(9) Uani 1 1 d . . .
H6A H 1.0114 0.1711 0.3402 0.111 Uiso 1 1 calc R . .
C7 C 0.90943(17) 0.1650(3) 0.25185(13) 0.0832(7) Uani 1 1 d . . .
H7A H 0.8712 0.1352 0.2806 0.100 Uiso 1 1 calc R . .
C8 C 0.87971(14) 0.1833(2) 0.17538(12) 0.0652(6) Uani 1 1 d . . .
C9 C 0.93721(13) 0.2376(2) 0.13176(12) 0.0610(6) Uani 1 1 d . . .
C10 C 1.02275(14) 0.2665(2) 0.17147(14) 0.0738(7) Uani 1 1 d . . .
C11 C 0.81567(13) 0.2721(2) -0.08892(12) 0.0583(5) Uani 1 1 d . . .
C12 C 0.85650(14) 0.1861(2) -0.12857(12) 0.0650(6) Uani 1 1 d . . .
C13 C 0.85472(15) 0.2011(2) -0.20600(13) 0.0707(6) Uani 1 1 d . . .
H13A H 0.8815 0.1425 -0.2311 0.085 Uiso 1 1 calc R . .
C14 C 0.81460(14) 0.2999(2) -0.24701(12) 0.0684(6) Uani 1 1 d . . .
C15 C 0.77408(14) 0.3828(2) -0.20787(13) 0.0678(6) Uani 1 1 d . . .
H15A H 0.7466 0.4500 -0.2341 0.081 Uiso 1 1 calc R . .
C16 C 0.77228(12) 0.3709(2) -0.13159(12) 0.0609(5) Uani 1 1 d . . .
C17 C 0.90099(18) 0.0736(3) -0.09107(15) 0.0872(8) Uani 1 1 d . . .
H17A H 0.9246 0.0272 -0.1276 0.131 Uiso 1 1 calc R . .
H17B H 0.8605 0.0236 -0.0715 0.131 Uiso 1 1 calc R . .
H17C H 0.9463 0.0981 -0.0501 0.131 Uiso 1 1 calc R . .
C18 C 0.81515(18) 0.3171(3) -0.32966(13) 0.0926(8) Uani 1 1 d . . .
H18A H 0.7841 0.3905 -0.3476 0.139 Uiso 1 1 calc R . .
H18B H 0.7884 0.2475 -0.3577 0.139 Uiso 1 1 calc R . .
H18C H 0.8733 0.3242 -0.3367 0.139 Uiso 1 1 calc R . .
C19 C 0.72435(16) 0.4698(2) -0.09711(13) 0.0784(7) Uani 1 1 d . . .
H19A H 0.7001 0.5278 -0.1357 0.118 Uiso 1 1 calc R . .
H19B H 0.7634 0.5115 -0.0575 0.118 Uiso 1 1 calc R . .
H19C H 0.6793 0.4326 -0.0763 0.118 Uiso 1 1 calc R . .
C21 C 0.73581(12) 0.2819(2) 0.03174(11) 0.0550(5) Uani 1 1 d . . .
C22 C 0.72631(13) 0.3823(2) 0.07995(11) 0.0607(6) Uani 1 1 d . . .
C23 C 0.64519(15) 0.4098(2) 0.09371(13) 0.0727(6) Uani 1 1 d . . .
H23A H 0.6395 0.4772 0.1242 0.087 Uiso 1 1 calc R . .
C24 C 0.57361(14) 0.3426(3) 0.06460(14) 0.0757(7) Uani 1 1 d . . .
C25 C 0.58300(14) 0.2436(2) 0.01802(13) 0.0708(7) Uani 1 1 d . . .
H25A H 0.5353 0.1954 -0.0013 0.085 Uiso 1 1 calc R . .
C26 C 0.66108(13) 0.2144(2) -0.00054(11) 0.0600(6) Uani 1 1 d . . .
C27 C 0.79885(15) 0.4641(2) 0.11638(14) 0.0741(6) Uani 1 1 d . . .
H27A H 0.7777 0.5256 0.1464 0.111 Uiso 1 1 calc R . .
H27B H 0.8232 0.5034 0.0777 0.111 Uiso 1 1 calc R . .
H27C H 0.8420 0.4157 0.1483 0.111 Uiso 1 1 calc R . .
C28 C 0.48773(18) 0.3734(4) 0.08315(19) 0.1107(11) Uani 1 1 d . . .
H28A H 0.4933 0.4443 0.1156 0.166 Uiso 1 1 calc R . .
H28B H 0.4677 0.3049 0.1086 0.166 Uiso 1 1 calc R . .
H28C H 0.4474 0.3905 0.0371 0.166 Uiso 1 1 calc R . .
C29 C 0.66295(15) 0.1096(2) -0.05516(12) 0.0708(6) Uani 1 1 d . . .
H29A H 0.6062 0.0764 -0.0705 0.106 Uiso 1 1 calc R . .
H29B H 0.7009 0.0466 -0.0308 0.106 Uiso 1 1 calc R . .
H29C H 0.6829 0.1391 -0.0990 0.106 Uiso 1 1 calc R . .
C31 C 0.70968(14) 0.1399(2) 0.18717(11) 0.0658(6) Uani 1 1 d . . .
C32 C 0.68586(17) 0.2268(3) 0.23517(12) 0.0781(7) Uani 1 1 d . . .
H32A H 0.7216 0.2936 0.2508 0.094 Uiso 1 1 calc R . .
C33 C 0.6095(2) 0.2152(3) 0.26008(15) 0.0965(9) Uani 1 1 d . . .
H33A H 0.5940 0.2740 0.2926 0.116 Uiso 1 1 calc R . .
C34 C 0.55619(18) 0.1174(4) 0.23705(16) 0.0988(10) Uani 1 1 d . . .
H34A H 0.5045 0.1114 0.2537 0.119 Uiso 1 1 calc R . .
C35 C 0.57744(16) 0.0283(3) 0.18994(14) 0.0858(8) Uani 1 1 d . . .
H35A H 0.5410 -0.0381 0.1753 0.103 Uiso 1 1 calc R . .
C36 C 0.65389(14) 0.0386(2) 0.16445(11) 0.0673(6) Uani 1 1 d . . .
C37 C 0.66178(19) -0.1589(3) 0.08678(14) 0.0840(8) Uani 1 1 d . . .
H37A H 0.6090 -0.1884 0.0939 0.101 Uiso 1 1 calc R . .
C38 C 0.7114(2) -0.2270(3) 0.04638(17) 0.0994(9) Uani 1 1 d . . .
H38A H 0.6908 -0.3020 0.0253 0.119 Uiso 1 1 calc R . .
C39 C 0.7898(2) -0.1863(3) 0.03690(15) 0.0947(9) Uani 1 1 d . . .
H39A H 0.8225 -0.2340 0.0103 0.114 Uiso 1 1 calc R . .
C40 C 0.82054(17) -0.0738(2) 0.06690(13) 0.0771(7) Uani 1 1 d . . .
H40A H 0.8743 -0.0466 0.0610 0.093 Uiso 1 1 calc R . .
C41 C 0.77184(14) -0.0020(2) 0.10540(11) 0.0641(6) Uani 1 1 d . . .
C42 C 0.69204(15) -0.0462(2) 0.11637(12) 0.0678(6) Uani 1 1 d . . .

loop_
_atom_site_aniso_label
_atom_site_aniso_U_11
_atom_site_aniso_U_22
_atom_site_aniso_U_33
_atom_site_aniso_U_23
_atom_site_aniso_U_13
_atom_site_aniso_U_12
B1 0.0544(13) 0.0519(13) 0.0621(13) -0.0008(11) 0.0083(10) 0.0010(10)
B2 0.0639(14) 0.0706(16) 0.0523(12) 0.0097(12) 0.0005(10) 0.0021(12)
C1 0.0490(11) 0.0642(13) 0.0682(13) -0.0050(10) 0.0094(10) 0.0013(10)
C2 0.0567(13) 0.0862(17) 0.0849(16) -0.0047(13) 0.0164(12) -0.0028(12)
C3 0.0583(14) 0.108(2) 0.112(2) -0.0079(18) 0.0206(14) -0.0119(14)
C4 0.0464(12) 0.104(2) 0.116(2) -0.0213(18) 0.0073(14) -0.0085(13)
C5 0.0599(15) 0.103(2) 0.0900(18) -0.0218(16) -0.0147(14) 0.0133(14)
C6 0.0794(18) 0.110(2) 0.0755(16) -0.0013(16) -0.0184(14) 0.0141(16)
C7 0.0751(15) 0.100(2) 0.0667(14) 0.0068(13) -0.0048(12) 0.0006(14)
C8 0.0589(12) 0.0674(14) 0.0637(12) 0.0001(11) -0.0015(10) 0.0046(10)
C9 0.0485(11) 0.0624(13) 0.0681(13) -0.0066(10) 0.0014(9) 0.0038(9)
C10 0.0503(12) 0.0782(16) 0.0859(16) -0.0176(13) -0.0035(11) 0.0056(11)
C11 0.0504(11) 0.0622(13) 0.0622(12) 0.0021(10) 0.0107(9) -0.0018(10)
C12 0.0602(12) 0.0699(14) 0.0664(13) 0.0007(11) 0.0161(10) 0.0038(11)
C13 0.0701(14) 0.0762(15) 0.0687(14) -0.0068(12) 0.0207(11) -0.0010(12)
C14 0.0654(13) 0.0786(16) 0.0613(12) -0.0013(12) 0.0130(10) -0.0113(12)
C15 0.0609(13) 0.0737(15) 0.0665(13) 0.0116(11) 0.0067(10) -0.0015(11)
C16 0.0499(11) 0.0655(13) 0.0661(12) 0.0019(10) 0.0086(9) -0.0028(10)
C17 0.0992(19) 0.0820(17) 0.0833(16) 0.0032(13) 0.0251(14) 0.0246(15)
C18 0.106(2) 0.106(2) 0.0678(15) 0.0078(14) 0.0213(14) -0.0069(17)
C19 0.0808(16) 0.0758(16) 0.0799(15) 0.0109(12) 0.0188(12) 0.0164(13)
C21 0.0501(11) 0.0611(12) 0.0518(11) 0.0037(9) 0.0053(8) 0.0010(9)
C22 0.0610(13) 0.0620(13) 0.0584(11) 0.0005(10) 0.0101(9) 0.0052(10)
C23 0.0711(15) 0.0766(16) 0.0716(14) 0.0002(12) 0.0168(11) 0.0162(12)
C24 0.0555(13) 0.0952(19) 0.0770(14) 0.0149(14) 0.0147(11) 0.0133(13)
C25 0.0501(12) 0.0849(17) 0.0742(14) 0.0111(13) 0.0047(10) -0.0006(11)
C26 0.0549(12) 0.0644(13) 0.0562(11) 0.0084(10) -0.0001(9) 0.0003(10)
C27 0.0754(15) 0.0655(14) 0.0777(14) -0.0087(12) 0.0060(12) 0.0009(12)
C28 0.0710(17) 0.140(3) 0.127(2) 0.017(2) 0.0357(16) 0.0332(17)
C29 0.0728(14) 0.0690(15) 0.0632(13) -0.0004(11) -0.0047(10) -0.0093(12)
C31 0.0665(13) 0.0744(15) 0.0528(11) 0.0036(11) 0.0029(10) 0.0031(11)
C32 0.0834(17) 0.0874(18) 0.0604(13) 0.0004(12) 0.0064(12) 0.0095(14)
C33 0.091(2) 0.128(3) 0.0696(16) 0.0033(17) 0.0156(15) 0.030(2)
C34 0.0700(17) 0.147(3) 0.0807(18) 0.0196(19) 0.0182(14) 0.0190(19)
C35 0.0638(14) 0.113(2) 0.0776(16) 0.0185(16) 0.0060(12) -0.0058(14)
C36 0.0591(12) 0.0828(16) 0.0556(12) 0.0111(11) 0.0002(10) -0.0022(12)
C37 0.0939(18) 0.0776(18) 0.0712(15) 0.0062(14) -0.0064(13) -0.0144(15)
C38 0.131(3) 0.0731(18) 0.0816(18) -0.0032(15) -0.0101(18) -0.0043(18)
C39 0.123(3) 0.0796(19) 0.0773(17) -0.0034(15) 0.0095(16) 0.0184(18)
C40 0.0832(16) 0.0774(17) 0.0681(14) 0.0063(12) 0.0083(12) 0.0152(13)
C41 0.0669(13) 0.0672(14) 0.0547(11) 0.0095(10) 0.0037(10) 0.0044(11)
C42 0.0724(14) 0.0685(14) 0.0551(12) 0.0089(11) -0.0057(10) -0.0055(12)

loop_
_atom_type_symbol
_atom_type_description
_atom_type_scat_dispersion_real
_atom_type_scat_dispersion_imag
_atom_type_scat_source
C C 0.0033 0.0016 'International Tables Vol C Tables 4.2.6.8 and 6.1.1.4'
H H 0.0000 0.0000 'International Tables Vol C Tables 4.2.6.8 and 6.1.1.4'
B B 0.0013 0.0007 'International Tables Vol C Tables 4.2.6.8 and 6.1.1.4'

loop_
_geom_angle_atom_site_label_1
_geom_angle_atom_site_label_2
_geom_angle_atom_site_label_3
_geom_angle
_geom_angle_site_symmetry_1
_geom_angle_site_symmetry_3
_geom_angle_publ_flag
C1 B1 C21 123.64(18) . . ?
C1 B1 C11 117.40(18) . . ?
C21 B1 C11 117.96(17) . . ?
C8 B2 C31 126.8(2) . . ?
C8 B2 C41 125.5(2) . . ?
C31 B2 C41 103.4(2) . . ?
C8 B2 C21 95.72(15) . . ?
C31 B2 C21 95.89(14) . . ?
C41 B2 C21 99.14(13) . . ?
C2 C1 C9 117.6(2) . . ?
C2 C1 B1 113.9(2) . . ?
C9 C1 B1 127.77(19) . . ?
C1 C2 C3 123.2(2) . . ?
C4 C3 C2 119.7(3) . . ?
C3 C4 C10 121.5(2) . . ?
C6 C5 C10 121.1(2) . . ?
C5 C6 C7 118.9(2) . . ?
C8 C7 C6 123.8(3) . . ?
C7 C8 C9 118.1(2) . . ?
C7 C8 B2 110.7(2) . . ?
C9 C8 B2 130.62(19) . . ?
C10 C9 C8 117.3(2) . . ?
C10 C9 C1 118.3(2) . . ?
C8 C9 C1 124.33(18) . . ?
C5 C10 C4 119.7(2) . . ?
C5 C10 C9 120.6(2) . . ?
C4 C10 C9 119.6(2) . . ?
C12 C11 C16 116.97(19) . . ?
C12 C11 B1 122.88(18) . . ?
C16 C11 B1 120.05(18) . . ?
C13 C12 C11 120.3(2) . . ?
C13 C12 C17 117.2(2) . . ?
C11 C12 C17 122.43(19) . . ?
C14 C13 C12 122.5(2) . . ?
C15 C14 C13 116.6(2) . . ?
C15 C14 C18 121.3(2) . . ?
C13 C14 C18 122.1(2) . . ?
C14 C15 C16 123.2(2) . . ?
C15 C16 C11 120.2(2) . . ?
C15 C16 C19 116.7(2) . . ?
C11 C16 C19 123.08(19) . . ?
C26 C21 C22 117.74(18) . . ?
C26 C21 B1 120.78(19) . . ?
C22 C21 B1 120.00(18) . . ?
C26 C21 B2 95.81(14) . . ?
C22 C21 B2 93.90(13) . . ?
B1 C21 B2 92.46(13) . . ?
C23 C22 C21 119.1(2) . . ?
C23 C22 C27 117.0(2) . . ?
C21 C22 C27 123.82(18) . . ?
C24 C23 C22 123.2(2) . . ?
C23 C24 C25 117.7(2) . . ?
C23 C24 C28 121.4(3) . . ?
C25 C24 C28 121.0(3) . . ?
C26 C25 C24 122.0(2) . . ?
C25 C26 C21 120.1(2) . . ?
C25 C26 C29 117.6(2) . . ?
C21 C26 C29 122.29(19) . . ?
C32 C31 C36 118.4(2) . . ?
C32 C31 B2 134.0(2) . . ?
C36 C31 B2 107.6(2) . . ?
C33 C32 C31 120.5(3) . . ?
C34 C33 C32 120.2(3) . . ?
C33 C34 C35 121.4(3) . . ?
C34 C35 C36 119.0(3) . . ?
C35 C36 C31 120.4(2) . . ?
C35 C36 C42 129.2(2) . . ?
C31 C36 C42 110.33(19) . . ?
C42 C37 C38 118.9(3) . . ?
C39 C38 C37 121.3(3) . . ?
C38 C39 C40 119.9(3) . . ?
C41 C40 C39 120.3(3) . . ?
C40 C41 C42 119.2(2) . . ?
C40 C41 B2 132.6(2) . . ?
C42 C41 B2 107.9(2) . . ?
C37 C42 C41 120.3(2) . . ?
C37 C42 C36 128.9(2) . . ?
C41 C42 C36 110.8(2) . . ?

loop_
_geom_bond_atom_site_label_1
_geom_bond_atom_site_label_2
_geom_bond_distance
_geom_bond_site_symmetry_2
_geom_bond_publ_flag
B1 C1 1.569(3) . ?
B1 C21 1.579(3) . ?
B1 C11 1.595(3) . ?
B2 C8 1.552(3) . ?
B2 C31 1.570(3) . ?
B2 C41 1.574(4) . ?
B2 C21 2.730(3) . ?
C1 C2 1.384(3) . ?
C1 C9 1.442(3) . ?
C2 C3 1.400(3) . ?
C3 C4 1.340(4) . ?
C4 C10 1.407(4) . ?
C5 C6 1.353(4) . ?
C5 C10 1.401(4) . ?
C6 C7 1.397(4) . ?
C7 C8 1.376(3) . ?
C8 C9 1.442(3) . ?
C9 C10 1.440(3) . ?
C11 C12 1.409(3) . ?
C11 C16 1.417(3) . ?
C12 C13 1.395(3) . ?
C12 C17 1.504(3) . ?
C13 C14 1.385(4) . ?
C14 C15 1.377(3) . ?
C14 C18 1.497(3) . ?
C15 C16 1.382(3) . ?
C16 C19 1.518(3) . ?
C21 C26 1.419(3) . ?
C21 C22 1.419(3) . ?
C22 C23 1.392(3) . ?
C22 C27 1.500(3) . ?
C23 C24 1.366(4) . ?
C24 C25 1.389(4) . ?
C24 C28 1.505(3) . ?
C25 C26 1.384(3) . ?
C26 C29 1.507(3) . ?
C31 C32 1.381(3) . ?
C31 C36 1.422(3) . ?
C32 C33 1.380(4) . ?
C33 C34 1.371(4) . ?
C34 C35 1.371(4) . ?
C35 C36 1.385(3) . ?
C36 C42 1.473(3) . ?
C37 C42 1.382(3) . ?
C37 C38 1.386(4) . ?
C38 C39 1.364(4) . ?
C39 C40 1.386(4) . ?
C40 C41 1.377(3) . ?
C41 C42 1.406(3) . ?

loop_
_cod_related_entry_id
_cod_related_entry_database
_cod_related_entry_code
1 ChemSpider 21145594
